data_2236753
loop_
_publ_author_name
'Zhang, Feng'
'Fang, Zheng'
'Zou, Bao-Hua'
'Kai, Guo'

_publ_section_title
;
 <i>N</i>-(5-Chloro-2-nitrophenyl)-2,2-dimethylpropanamide
;
_journal_coeditor_code ZJ2083
_journal_issue 9
_journal_name_full 'Acta Crystallographica Section E'
_journal_page_first o2771
_journal_paper_doi 10.1107/S1600536812027730
_journal_volume 68
_journal_year 2012
_chemical_formula_iupac 'C11 H12 Cl N2 O3'
_chemical_formula_moiety 'C11 H12 Cl N2 O3'
_chemical_formula_sum 'C11 H12 Cl N2 O3'
_chemical_formula_weight 255.68
_chemical_name_systematic
;
<i>N</i>-(5-Chloro-2-nitrophenyl)-2,2-dimethylpropanamide
;
_space_group_IT_number 62
_symmetry_cell_setting orthorhombic
_symmetry_space_group_name_Hall '-P 2ac 2n'
_symmetry_space_group_name_H-M 'P n m a'
_atom_sites_solution_hydrogens geom
_atom_sites_solution_primary direct
_atom_sites_solution_secondary difmap
_audit_creation_method SHELXL-97
_cell_angle_alpha 90.00
_cell_angle_beta 90.00
_cell_angle_gamma 90.00
_cell_formula_units_Z 4
_cell_length_a 10.401(2)
_cell_length_b 7.0280(14)
_cell_length_c 17.106(3)
_cell_measurement_reflns_used 25
_cell_measurement_temperature 293(2)
_cell_measurement_theta_max 12
_cell_measurement_theta_min 9
_cell_volume 1250.4(4)
_computing_cell_refinement 'CAD-4 Software (Enraf--Nonius, 1989)'
_computing_data_collection 'CAD-4 Software (Enraf--Nonius, 1989)'
_computing_data_reduction 'XCAD4 (Harms & Wocadlo, 1995)'
_computing_molecular_graphics 'SHELXTL (Sheldrick, 2008)'
_computing_publication_material 'PLATON (Spek, 2009)'
_computing_structure_refinement 'SHELXL97 (Sheldrick, 2008)'
_computing_structure_solution 'SHELXS97 (Sheldrick, 2008)'
_diffrn_ambient_temperature 293(2)
_diffrn_measured_fraction_theta_full 0.990
_diffrn_measured_fraction_theta_max 0.990
_diffrn_measurement_device_type 'Enraf--Nonius CAD-4'
_diffrn_measurement_method \w/2\q
_diffrn_radiation_monochromator graphite
_diffrn_radiation_source 'fine-focus sealed tube'
_diffrn_radiation_type MoK\a
_diffrn_radiation_wavelength 0.71073
_diffrn_reflns_av_R_equivalents 0.0691
_diffrn_reflns_av_sigmaI/netI 0.0565
_diffrn_reflns_limit_h_max 12
_diffrn_reflns_limit_h_min 0
_diffrn_reflns_limit_k_max 0
_diffrn_reflns_limit_k_min -8
_diffrn_reflns_limit_l_max 20
_diffrn_reflns_limit_l_min -20
_diffrn_reflns_number 2432
_diffrn_reflns_theta_full 25.38
_diffrn_reflns_theta_max 25.38
_diffrn_reflns_theta_min 2.29
_diffrn_standards_decay_% 1
_diffrn_standards_interval_count 200
_diffrn_standards_interval_time 2
_diffrn_standards_number 3
_exptl_absorpt_coefficient_mu 0.303
_exptl_absorpt_correction_T_max 0.9703
_exptl_absorpt_correction_T_min 0.9145
_exptl_absorpt_correction_type psi-scan
_exptl_absorpt_process_details '(North <i>et al.</i>, 1968)'
_exptl_crystal_colour colorless
_exptl_crystal_density_diffrn 1.358
_exptl_crystal_density_method 'not measured'
_exptl_crystal_description block
_exptl_crystal_F_000 532
_exptl_crystal_size_max 0.30
_exptl_crystal_size_mid 0.20
_exptl_crystal_size_min 0.10
_refine_diff_density_max 0.238
_refine_diff_density_min -0.220
_refine_ls_extinction_method none
_refine_ls_goodness_of_fit_ref 1.002
_refine_ls_hydrogen_treatment constr
_refine_ls_matrix_type full
_refine_ls_number_parameters 94
_refine_ls_number_reflns 1244
_refine_ls_number_restraints 0
_refine_ls_restrained_S_all 1.002
_refine_ls_R_factor_all 0.1274
_refine_ls_R_factor_gt 0.0636
_refine_ls_shift/su_max 0.000
_refine_ls_shift/su_mean 0.000
_refine_ls_structure_factor_coef Fsqd
_refine_ls_weighting_details 'calc w=1/[\s^2^(Fo^2^)+(0.0840P)^2^+0.0000P] where P=(Fo^2^+2Fc^2^)/3'
_refine_ls_weighting_scheme calc
_refine_ls_wR_factor_gt 0.1492
_refine_ls_wR_factor_ref 0.1790
_reflns_number_gt 643
_reflns_number_total 1244
_reflns_threshold_expression I>2sigma(I)
_cod_data_source_file zj2083.cif
_cod_data_source_block I
_cod_database_code 2236753
_cod_database_fobs_code 2236753

loop_
_symmetry_equiv_pos_as_xyz
'x, y, z'
'-x+1/2, -y, z+1/2'
'x+1/2, -y+1/2, -z+1/2'
'-x, y+1/2, -z'
'-x, -y, -z'
'x-1/2, y, -z-1/2'
'-x-1/2, y-1/2, z-1/2'
'x, -y-1/2, z'

loop_
_atom_site_type_symbol
_atom_site_label
_atom_site_fract_x
_atom_site_fract_y
_atom_site_fract_z
_atom_site_U_iso_or_equiv
_atom_site_adp_type
_atom_site_calc_flag
_atom_site_refinement_flags
_atom_site_occupancy
_atom_site_symmetry_multiplicity
Cl Cl 0.24447(9) 0.2500 0.50682(10) 0.0967(6) Uani d S 1 2
N N1 0.7748(5) 0.2500 0.3855(3) 0.0880(14) Uani d S 1 2
C C1 0.4982(4) 0.2500 0.5237(3) 0.0623(11) Uani d S 1 2
H H1A 0.4794 0.2500 0.5769 0.075 Uiso calc SR 1 2
O O1 0.7853(5) 0.2500 0.3151(3) 0.143(2) Uani d S 1 2
N N2 0.7290(3) 0.2500 0.5525(2) 0.0706(11) Uani d S 1 2
H H2A 0.8046 0.2500 0.5321 0.085 Uiso calc SR 1 2
O O2 0.8711(4) 0.2500 0.4258(3) 0.1202(15) Uani d S 1 2
C C2 0.4005(4) 0.2500 0.4726(3) 0.0664(12) Uani d S 1 2
O O3 0.6267(3) 0.2500 0.6688(2) 0.1179(16) Uani d S 1 2
C C3 0.4218(5) 0.2500 0.3921(3) 0.0824(15) Uani d S 1 2
H H3A 0.3541 0.2500 0.3565 0.099 Uiso calc SR 1 2
C C4 0.5469(7) 0.2500 0.3681(3) 0.0964(18) Uani d S 1 2
H H4A 0.5640 0.2500 0.3147 0.116 Uiso calc SR 1 2
C C5 0.6479(4) 0.2500 0.4186(3) 0.0732(13) Uani d S 1 2
C C6 0.6275(4) 0.2500 0.5004(3) 0.0585(11) Uani d S 1 2
C C7 0.7243(4) 0.2500 0.6321(3) 0.0720(14) Uani d S 1 2
C C8 0.8531(4) 0.2500 0.6754(3) 0.0802(15) Uani d S 1 2
C C9 0.9244(4) 0.4286(7) 0.6607(3) 0.156 Uani d . 1 1
H H9A 0.9438 0.4385 0.6060 0.233 Uiso calc R 1 1
H H9B 1.0029 0.4280 0.6902 0.233 Uiso calc R 1 1
H H9C 0.8726 0.5351 0.6763 0.233 Uiso calc R 1 1
C C10 0.8297(7) 0.2500 0.7644(4) 0.148(3) Uani d S 1 2
H H10A 0.9098 0.2500 0.7922 0.222 Uiso d SR 1 2
H H10B 0.7814 0.3615 0.7780 0.222 Uiso d PR 0.50 1

loop_
_atom_site_aniso_label
_atom_site_aniso_U_11
_atom_site_aniso_U_22
_atom_site_aniso_U_33
_atom_site_aniso_U_12
_atom_site_aniso_U_13
_atom_site_aniso_U_23
Cl 0.0576(8) 0.0846(10) 0.1478(14) 0.000 -0.0208(7) 0.000
N1 0.091(3) 0.067(3) 0.106(4) 0.000 0.027(3) 0.000
C1 0.066(3) 0.043(2) 0.078(3) 0.000 -0.013(3) 0.000
O1 0.168(4) 0.172(5) 0.089(3) 0.000 0.042(3) 0.000
N2 0.062(2) 0.075(3) 0.074(3) 0.000 -0.001(2) 0.000
O2 0.087(3) 0.146(4) 0.128(4) 0.000 0.040(3) 0.000
C2 0.053(2) 0.045(2) 0.101(3) 0.000 -0.015(2) 0.000
O3 0.060(2) 0.215(5) 0.078(2) 0.000 -0.0037(18) 0.000
C3 0.088(4) 0.058(3) 0.101(4) 0.000 -0.038(3) 0.000
C4 0.138(5) 0.072(4) 0.079(4) 0.000 -0.017(4) 0.000
C5 0.068(3) 0.059(3) 0.093(4) 0.000 0.015(3) 0.000
C6 0.061(2) 0.041(2) 0.074(3) 0.000 0.000(2) 0.000
C7 0.048(2) 0.076(4) 0.092(4) 0.000 -0.011(3) 0.000
C8 0.058(3) 0.071(3) 0.111(4) 0.000 -0.012(3) 0.000
C9 0.156 0.156 0.156 0.000 0.000 0.000
C10 0.132(6) 0.175(8) 0.136(6) 0.000 -0.015(5) 0.000

loop_
_atom_type_symbol
_atom_type_description
_atom_type_scat_dispersion_real
_atom_type_scat_dispersion_imag
_atom_type_scat_source
C C 0.0033 0.0016 'International Tables Vol C Tables 4.2.6.8 and 6.1.1.4'
H H 0.0000 0.0000 'International Tables Vol C Tables 4.2.6.8 and 6.1.1.4'
N N 0.0061 0.0033 'International Tables Vol C Tables 4.2.6.8 and 6.1.1.4'
O O 0.0106 0.0060 'International Tables Vol C Tables 4.2.6.8 and 6.1.1.4'
Cl Cl 0.1484 0.1585 'International Tables Vol C Tables 4.2.6.8 and 6.1.1.4'

loop_
_geom_angle_atom_site_label_1
_geom_angle_atom_site_label_2
_geom_angle_atom_site_label_3
_geom_angle_site_symmetry_1
_geom_angle_site_symmetry_3
_geom_angle
O1 N1 O2 . . 119.3(5)
O1 N1 C5 . . 118.4(6)
O2 N1 C5 . . 122.3(5)
C2 C1 C6 . . 122.7(4)
C2 C1 H1A . . 118.6
C6 C1 H1A . . 118.6
C7 N2 C6 . . 128.1(4)
C7 N2 H2A . . 115.9
C6 N2 H2A . . 115.9
C1 C2 C3 . . 121.6(4)
C1 C2 Cl . . 119.5(4)
C3 C2 Cl . . 118.9(4)
C4 C3 C2 . . 116.6(5)
C4 C3 H3A . . 121.7
C2 C3 H3A . . 121.7
C5 C4 C3 . . 123.0(5)
C5 C4 H4A . . 118.5
C3 C4 H4A . . 118.5
C4 C5 C6 . . 120.9(4)
C4 C5 N1 . . 117.3(5)
C6 C5 N1 . . 121.8(5)
N2 C6 C1 . . 123.3(4)
N2 C6 C5 . . 121.6(4)
C1 C6 C5 . . 115.1(4)
O3 C7 N2 . . 123.8(4)
O3 C7 C8 . . 119.3(5)
N2 C7 C8 . . 116.9(4)
C9 C8 C9 . 8_565 116.1(5)
C9 C8 C7 . . 110.8(3)
C9 C8 C7 8_565 . 110.8(3)
C9 C8 C10 . . 104.3(4)
C9 C8 C10 8_565 . 104.3(4)
C7 C8 C10 . . 109.9(5)
C8 C9 H9A . . 109.5
C8 C9 H9B . . 109.5
H9A C9 H9B . . 109.5
C8 C9 H9C . . 109.5
H9A C9 H9C . . 109.5
H9B C9 H9C . . 109.5
C8 C10 H10A . . 110.7
C8 C10 H10B . . 108.8
H10A C10 H10B . . 109.5

loop_
_geom_bond_atom_site_label_1
_geom_bond_atom_site_label_2
_geom_bond_site_symmetry_2
_geom_bond_distance
Cl C2 . 1.725(4)
N1 O1 . 1.211(6)
N1 O2 . 1.215(6)
N1 C5 . 1.436(6)
C1 C2 . 1.340(6)
C1 C6 . 1.403(6)
C1 H1A . 0.9300
N2 C7 . 1.363(6)
N2 C6 . 1.381(5)
N2 H2A . 0.8600
C2 C3 . 1.396(7)
O3 C7 . 1.194(5)
C3 C4 . 1.365(7)
C3 H3A . 0.9300
C4 C5 . 1.360(7)
C4 H4A . 0.9300
C5 C6 . 1.415(6)
C7 C8 . 1.530(6)
C8 C9 . 1.479(5)
C8 C9 8_565 1.479(5)
C8 C10 . 1.540(8)
C9 H9A . 0.9600
C9 H9B . 0.9600
C9 H9C . 0.9600
C10 H10A . 0.9600
C10 H10B . 0.9600

loop_
_geom_hbond_atom_site_label_D
_geom_hbond_atom_site_label_H
_geom_hbond_atom_site_label_A
_geom_hbond_site_symmetry_A
_geom_hbond_distance_DH
_geom_hbond_distance_HA
_geom_hbond_distance_DA
_geom_hbond_angle_DHA
_geom_hbond_publ_flag
C10 H10A O3 3_556 0.96 2.35 3.294(8) 167 yes

loop_
_geom_torsion_atom_site_label_1
_geom_torsion_atom_site_label_2
_geom_torsion_atom_site_label_3
_geom_torsion_atom_site_label_4
_geom_torsion_site_symmetry_4
_geom_torsion
C6 C1 C2 C3 . 0.0000(10)
C6 C1 C2 Cl . 180.0
C1 C2 C3 C4 . 0.0000(10)
Cl C2 C3 C4 . 180.0
C2 C3 C4 C5 . 0.0000(10)
C3 C4 C5 C6 . 0.0000(10)
C3 C4 C5 N1 . 180.0000(10)
O1 N1 C5 C4 . 0.0000(10)
O2 N1 C5 C4 . 180.0000(10)
O1 N1 C5 C6 . 180.0
O2 N1 C5 C6 . 0.0000(10)
C7 N2 C6 C1 . 0.0000(10)
C7 N2 C6 C5 . 180.0000(10)
C2 C1 C6 N2 . 180.0
C2 C1 C6 C5 . 0.0000(10)
C4 C5 C6 N2 . 180.0
N1 C5 C6 N2 . 0.0000(10)
C4 C5 C6 C1 . 0.0
N1 C5 C6 C1 . 180.0
C6 N2 C7 O3 . 0.000(2)
C6 N2 C7 C8 . 180.0000(10)
O3 C7 C8 C9 . -114.8(4)
N2 C7 C8 C9 . 65.2(4)
O3 C7 C8 C9 8_565 114.8(4)
N2 C7 C8 C9 8_565 -65.2(4)
O3 C7 C8 C10 . 0.000(2)
N2 C7 C8 C10 . 180.000(2)
